data_7215941
loop_
_publ_author_name
'Mukherjee, Gargi'
'Biradha, Kumar'

_publ_section_title
;
 1D, 2D and 3D coordination polymers of 1,3-phenylene diisonicotinate with
 Cu(i)/Cu(ii): Cu2I2 building block, anion influence and guest inclusions
;
_journal_issue 22
_journal_name_full CrystEngComm
_journal_page_first 4701
_journal_paper_doi 10.1039/c4ce00123k
_journal_volume 16
_journal_year 2014
_chemical_formula_sum 'C38 H26 Cl6 Cu2 I2 N4 O8'
_chemical_formula_weight 1260.21
_chemical_name_systematic
; 
 ? 
;
_space_group_IT_number 14
_symmetry_cell_setting monoclinic
_symmetry_space_group_name_Hall '-P 2ybc'
_symmetry_space_group_name_H-M 'P 1 21/c 1'
_atom_sites_solution_hydrogens geom
_atom_sites_solution_primary direct
_atom_sites_solution_secondary difmap
_audit_creation_method SHELXL-97
_cell_angle_alpha 90.00
_cell_angle_beta 96.361(8)
_cell_angle_gamma 90.00
_cell_formula_units_Z 2
_cell_length_a 9.236(2)
_cell_length_b 8.784(2)
_cell_length_c 29.629(7)
_cell_measurement_reflns_used 4340
_cell_measurement_temperature 293(2)
_cell_measurement_theta_max 25.50
_cell_measurement_theta_min 2.22
_cell_volume 2389.0(9)
_computing_structure_refinement 'SHELXL-97 (Sheldrick, 1997)'
_computing_structure_solution 'SHELXS-97 (Sheldrick, 1990)'
_diffrn_ambient_temperature 293(2)
_diffrn_measured_fraction_theta_full 0.976
_diffrn_measured_fraction_theta_max 0.976
_diffrn_radiation_monochromator graphite
_diffrn_radiation_source 'fine-focus sealed tube'
_diffrn_radiation_type MoK\a
_diffrn_radiation_wavelength 0.71073
_diffrn_reflns_av_R_equivalents 0.1125
_diffrn_reflns_av_sigmaI/netI 0.1014
_diffrn_reflns_limit_h_max 11
_diffrn_reflns_limit_h_min -11
_diffrn_reflns_limit_k_max 10
_diffrn_reflns_limit_k_min -10
_diffrn_reflns_limit_l_max 35
_diffrn_reflns_limit_l_min -35
_diffrn_reflns_number 26088
_diffrn_reflns_theta_full 25.50
_diffrn_reflns_theta_max 25.50
_diffrn_reflns_theta_min 2.22
_exptl_absorpt_coefficient_mu 2.568
_exptl_absorpt_correction_T_max 0.774
_exptl_absorpt_correction_T_min 0.580
_exptl_absorpt_correction_type empirical
_exptl_absorpt_process_details SADABS
_exptl_crystal_colour orange
_exptl_crystal_density_diffrn 1.752
_exptl_crystal_density_meas ?
_exptl_crystal_density_method 'not measured'
_exptl_crystal_description plate
_exptl_crystal_F_000 1224
_exptl_crystal_size_max 0.25
_exptl_crystal_size_mid 0.18
_exptl_crystal_size_min 0.10
_refine_diff_density_max 1.783
_refine_diff_density_min -1.449
_refine_diff_density_rms 0.242
_refine_ls_extinction_method none
_refine_ls_goodness_of_fit_ref 2.005
_refine_ls_hydrogen_treatment constr
_refine_ls_matrix_type full
_refine_ls_number_parameters 193
_refine_ls_number_reflns 4340
_refine_ls_number_restraints 0
_refine_ls_restrained_S_all 2.005
_refine_ls_R_factor_all 0.1812
_refine_ls_R_factor_gt 0.1241
_refine_ls_shift/su_max 0.000
_refine_ls_shift/su_mean 0.000
_refine_ls_structure_factor_coef Fsqd
_refine_ls_weighting_details 'calc w=1/[\s^2^(Fo^2^)+(0.0500P)^2^+0.0000P] where P=(Fo^2^+2Fc^2^)/3'
_refine_ls_weighting_scheme calc
_refine_ls_wR_factor_gt 0.2452
_refine_ls_wR_factor_ref 0.2529
_reflns_number_gt 2279
_reflns_number_total 4340
_reflns_threshold_expression >2sigma(I)
_cod_data_source_file c4ce00123k2.cif
_cod_data_source_block 1
_cod_depositor_comments
;
The following automatic conversions were performed:

'_symmetry_cell_setting' value 'Monoclinic' changed to 'monoclinic'
according to
/usr/data/users/saulius/crontab/automatic-downloads/rss-feeds/RSC/lib/dictionaries/cif_core.dic
dictionary named 'cif_core.dic' version 2.4.2 from 2011-04-26.

Automatic conversion script
Id: cif_fix_values 2281 2013-09-26 08:29:07Z andrius 

The following automatic conversions were performed:

'_exptl_crystal_density_meas' value 'not measured' was changed to '?'
- the value is perceived as not measured.

Automatic conversion script
Id: cif_fix_values 3008 2015-01-20 13:52:24Z robertas 
;
_cod_original_cell_volume 2389.1(9)
_cod_original_sg_symbol_H-M P2(1)/c
_cod_database_code 7215941

loop_
_symmetry_equiv_pos_as_xyz
'x, y, z'
'-x, y+1/2, -z+1/2'
'-x, -y, -z'
'x, -y-1/2, z-1/2'

loop_
_atom_site_label
_atom_site_type_symbol
_atom_site_fract_x
_atom_site_fract_y
_atom_site_fract_z
_atom_site_U_iso_or_equiv
_atom_site_adp_type
_atom_site_occupancy
_atom_site_symmetry_multiplicity
_atom_site_calc_flag
_atom_site_refinement_flags
I1 I -0.37210(12) 0.27437(12) -0.48746(4) 0.0667(5) Uani 1 1 d .
Cu1 Cu -0.6139(2) 0.4431(2) -0.48289(6) 0.0618(6) Uani 1 1 d .
C1 C -0.3536(10) 0.4174(13) -0.1303(3) 0.086(6) Uani 1 1 d G
C2 C -0.3676(8) 0.4258(12) -0.1775(3) 0.077(5) Uani 1 1 d G
H2 H -0.2967 0.3831 -0.1935 0.093 Uiso 1 1 calc R
C3 C -0.4876(8) 0.4980(8) -0.2006(2) 0.077(5) Uani 1 1 d G
C4 C -0.5936(9) 0.5618(10) -0.1766(2) 0.090(6) Uani 1 1 d G
H4 H -0.6738 0.6101 -0.1921 0.108 Uiso 1 1 calc R
C5 C -0.5796(11) 0.5534(14) -0.1295(2) 0.099(8) Uani 1 1 d G
H5 H -0.6505 0.5961 -0.1134 0.119 Uiso 1 1 calc R
C6 C -0.4596(12) 0.4812(13) -0.1064(2) 0.084(6) Uani 1 1 d G
H6 H -0.4503 0.4756 -0.0748 0.101 Uiso 1 1 calc R
O11 O -0.5116(11) 0.5026(11) -0.2471(2) 0.085(4) Uani 1 1 d G
O12 O -0.6870(13) 0.3180(14) -0.2509(3) 0.135(7) Uani 1 1 d G
N11 N -0.6239(10) 0.4561(11) -0.4146(2) 0.066(4) Uani 1 1 d G
C11 C -0.7146(10) 0.3520(11) -0.3964(3) 0.073(6) Uani 1 1 d G
H11 H -0.7785 0.2929 -0.4155 0.088 Uiso 1 1 calc R
C12 C -0.7099(11) 0.3362(11) -0.3496(4) 0.076(5) Uani 1 1 d G
H12 H -0.7706 0.2665 -0.3374 0.091 Uiso 1 1 calc R
C13 C -0.6144(12) 0.4246(12) -0.3210(2) 0.043(4) Uani 1 1 d G
C14 C -0.5237(11) 0.5287(11) -0.3392(3) 0.070(5) Uani 1 1 d G
H14 H -0.4598 0.5879 -0.3201 0.084 Uiso 1 1 calc R
C15 C -0.5284(11) 0.5445(11) -0.3860(3) 0.070(5) Uani 1 1 d G
H15 H -0.4677 0.6142 -0.3982 0.084 Uiso 1 1 calc R
C16 C -0.611(2) 0.406(2) -0.2678(5) 0.072(6) Uani 1 1 d .
O21 O -0.2308(12) 0.3445(12) -0.1092(4) 0.071(3) Uani 1 1 d .
O22 O -0.113(2) 0.5710(19) -0.0992(10) 0.209(12) Uani 1 1 d .
N21 N 0.2219(9) 0.1762(9) -0.0192(3) 0.079(5) Uani 1 1 d G
C21 C 0.2314(9) 0.3336(10) -0.0226(3) 0.086(6) Uani 1 1 d G
H21 H 0.3152 0.3839 -0.0103 0.103 Uiso 1 1 calc R
C22 C 0.1155(11) 0.4160(8) -0.0443(3) 0.120(9) Uani 1 1 d G
H22 H 0.1218 0.5214 -0.0466 0.144 Uiso 1 1 calc R
C23 C -0.0099(8) 0.3410(11) -0.0627(3) 0.034(3) Uani 1 1 d G
C24 C -0.0194(8) 0.1836(11) -0.0593(4) 0.143(14) Uani 1 1 d G
H24 H -0.1033 0.1334 -0.0716 0.172 Uiso 1 1 calc R
C25 C 0.0965(11) 0.1012(8) -0.0376(3) 0.079(6) Uani 1 1 d G
H25 H 0.0902 -0.0042 -0.0353 0.095 Uiso 1 1 calc R
C26 C -0.117(2) 0.437(3) -0.0914(6) 0.099(7) Uani 1 1 d .

loop_
_atom_site_aniso_label
_atom_site_aniso_U_11
_atom_site_aniso_U_22
_atom_site_aniso_U_33
_atom_site_aniso_U_23
_atom_site_aniso_U_13
_atom_site_aniso_U_12
I1 0.0686(8) 0.0645(8) 0.0643(7) 0.0226(6) -0.0040(5) 0.0058(7)
Cu1 0.0637(13) 0.0691(15) 0.0499(12) 0.0173(10) -0.0054(9) -0.0066(11)
C1 0.056(12) 0.149(19) 0.043(10) -0.028(11) -0.031(9) 0.008(12)
C2 0.109(16) 0.072(12) 0.051(11) 0.000(9) 0.007(10) 0.020(11)
C3 0.056(12) 0.123(16) 0.049(11) 0.011(11) -0.009(9) -0.018(11)
C4 0.057(12) 0.17(2) 0.045(11) 0.022(11) -0.001(9) 0.005(13)
C5 0.096(15) 0.16(2) 0.038(10) -0.024(11) -0.017(10) 0.071(14)
C6 0.058(12) 0.132(17) 0.058(11) -0.040(11) -0.012(9) -0.003(11)
O11 0.106(9) 0.110(10) 0.036(6) 0.003(6) -0.006(6) -0.014(8)
O12 0.24(2) 0.100(12) 0.074(10) 0.005(8) 0.032(10) -0.089(13)
N11 0.060(9) 0.080(10) 0.051(8) 0.001(7) -0.026(7) 0.003(8)
C11 0.032(9) 0.042(10) 0.157(19) -0.023(10) 0.065(11) -0.019(7)
C12 0.077(13) 0.088(14) 0.061(11) 0.022(10) 0.002(10) -0.012(10)
C13 0.069(10) 0.029(8) 0.029(8) 0.000(6) -0.002(7) 0.011(7)
C14 0.092(14) 0.067(12) 0.047(11) -0.013(9) -0.014(9) 0.010(10)
C15 0.100(14) 0.058(11) 0.053(11) -0.006(9) 0.010(10) -0.028(10)
C16 0.104(15) 0.070(13) 0.034(9) -0.022(8) -0.030(10) 0.020(11)
O21 0.055(7) 0.071(8) 0.078(8) 0.008(6) -0.032(6) -0.008(6)
O22 0.133(15) 0.050(10) 0.42(3) 0.058(15) -0.089(17) -0.027(11)
N21 0.139(14) 0.034(8) 0.050(8) 0.004(6) -0.044(8) -0.003(8)
C21 0.078(14) 0.044(11) 0.138(18) 0.027(10) 0.020(13) 0.004(9)
C22 0.044(11) 0.25(3) 0.060(12) -0.012(15) -0.033(9) -0.030(15)
C23 0.027(8) 0.016(7) 0.057(9) -0.023(6) -0.010(7) 0.013(6)
C24 0.015(9) 0.31(4) 0.105(16) 0.13(2) 0.001(9) 0.034(15)
C25 0.071(12) 0.051(11) 0.118(15) -0.050(10) 0.022(11) -0.049(10)
C26 0.059(13) 0.15(2) 0.081(14) 0.013(14) -0.014(10) -0.039(15)

loop_
_atom_type_symbol
_atom_type_description
_atom_type_scat_dispersion_real
_atom_type_scat_dispersion_imag
_atom_type_scat_source
C C 0.0033 0.0016 'International Tables Vol C Tables 4.2.6.8 and 6.1.1.4'
H H 0.0000 0.0000 'International Tables Vol C Tables 4.2.6.8 and 6.1.1.4'
N N 0.0061 0.0033 'International Tables Vol C Tables 4.2.6.8 and 6.1.1.4'
O O 0.0106 0.0060 'International Tables Vol C Tables 4.2.6.8 and 6.1.1.4'
Cu Cu 0.3201 1.2651 'International Tables Vol C Tables 4.2.6.8 and 6.1.1.4'
I I -0.4742 1.8119 'International Tables Vol C Tables 4.2.6.8 and 6.1.1.4'
Cl Cl 0.1484 0.1585 'International Tables Vol C Tables 4.2.6.8 and 6.1.1.4'

loop_
_geom_angle_atom_site_label_1
_geom_angle_atom_site_label_2
_geom_angle_atom_site_label_3
_geom_angle
_geom_angle_site_symmetry_1
_geom_angle_site_symmetry_3
Cu1 I1 Cu1 59.19(8) 3_464 .
N11 Cu1 N21 116.0(4) . 4_465
N11 Cu1 I1 105.8(3) . 3_464
N21 Cu1 I1 107.5(3) 4_465 3_464
N11 Cu1 Cu1 119.1(3) . 3_464
N21 Cu1 Cu1 124.7(3) 4_465 3_464
I1 Cu1 Cu1 61.65(8) 3_464 3_464
N11 Cu1 I1 102.1(3) . .
N21 Cu1 I1 105.2(3) 4_465 .
I1 Cu1 I1 120.81(8) 3_464 .
Cu1 Cu1 I1 59.16(8) 3_464 .
O21 C1 C2 117.2(8) . .
O21 C1 C6 122.8(8) . .
C2 C1 C6 120.0 . .
C3 C2 C1 120.0 . .
O11 C3 C2 122.7 . .
O11 C3 C4 117.2 . .
C2 C3 C4 120.0 . .
C5 C4 C3 120.0 . .
C4 C5 C6 120.0 . .
C5 C6 C1 120.0 . .
C16 O11 C3 117.9(8) . .
C11 N11 C15 120.0 . .
C11 N11 Cu1 116.4(5) . .
C15 N11 Cu1 122.7(5) . .
C12 C11 N11 120.0 . .
C11 C12 C13 120.0 . .
C14 C13 C12 120.0 . .
C14 C13 C16 120.5(11) . .
C12 C13 C16 119.5(11) . .
C13 C14 C15 120.0 . .
C14 C15 N11 120.0 . .
O12 C16 O11 128.3(13) . .
O12 C16 C13 122.4(14) . .
O11 C16 C13 109.3(15) . .
C1 O21 C26 116.6(14) . .
C21 N21 C25 120.0 . .
C21 N21 Cu1 119.9(5) . 4_666
C25 N21 Cu1 119.9(5) . 4_666
N21 C21 C22 120.0 . .
C21 C22 C23 120.0 . .
C22 C23 C24 120.0 . .
C22 C23 C26 115.1(11) . .
C24 C23 C26 124.1(11) . .
C25 C24 C23 120.0 . .
C24 C25 N21 120.0 . .
O22 C26 O21 123(2) . .
O22 C26 C23 129.3(18) . .
O21 C26 C23 108.2(19) . .

loop_
_geom_bond_atom_site_label_1
_geom_bond_atom_site_label_2
_geom_bond_distance
_geom_bond_site_symmetry_2
I1 Cu1 2.631(2) 3_464
I1 Cu1 2.696(2) .
Cu1 N11 2.038(7) .
Cu1 N21 2.048(7) 4_465
Cu1 I1 2.631(2) 3_464
Cu1 Cu1 2.632(4) 3_464
C1 O21 1.390(12) .
C1 C2 1.3900 .
C1 C6 1.3900 .
C2 C3 1.3900 .
C3 O11 1.3698 .
C3 C4 1.3900 .
C4 C5 1.3900 .
C5 C6 1.3900 .
O11 C16 1.345(19) .
O12 C16 1.19(2) .
N11 C11 1.3900 .
N11 C15 1.3900 .
C11 C12 1.3900 .
C12 C13 1.3900 .
C13 C14 1.3900 .
C13 C16 1.580(17) .
C14 C15 1.3900 .
O21 C26 1.39(2) .
O22 C26 1.20(3) .
N21 C21 1.3900 .
N21 C25 1.3900 .
N21 Cu1 2.048(7) 4_666
C21 C22 1.3900 .
C22 C23 1.3900 .
C23 C24 1.3900 .
C23 C26 1.49(2) .
C24 C25 1.3900 .
